data_7011077
loop_
_publ_author_name
'Donnelly, Paul S.'
'Harrowfield, Jack M.'
'Skelton, Brian W.'
'White, Allan H.'

_publ_section_title
;
 Chirality in coordination polymers: homo- vs. hetero-chiral strand
 construction
;
_journal_issue 20
_journal_name_full 'Journal of the Chemical Society, Dalton Transactions'
_journal_page_first 3078
_journal_paper_doi 10.1039/b107369a
_journal_year 2001
_chemical_formula_sum 'C18 H53 Cl3 Co2 N8 O12.5'
_chemical_formula_weight 805.89
_space_group_IT_number 14
_symmetry_cell_setting monoclinic
_symmetry_space_group_name_Hall '-P 2yn'
_symmetry_space_group_name_H-M 'P 1 21/n 1'
_audit_creation_date 00-01-10
_audit_creation_method Xtal3.6
_cell_angle_alpha 90.00000
_cell_angle_beta 100.577(2)
_cell_angle_gamma 90.00000
_cell_formula_units_Z 2
_cell_length_a 11.9830(10)
_cell_length_b 9.3804(8)
_cell_length_c 14.7200(10)
_cell_measurement_reflns_used 7071
_cell_measurement_temperature 150
_cell_measurement_theta_max 26
_cell_measurement_theta_min 2
_cell_volume 1626.5(2)
_computing_cell_refinement 'Siemens SAINT (Siemens, 1995)'
_computing_data_collection 'Siemens SMART (Siemens, 1995)'
_computing_data_reduction 'xtal ADDREF SORTRF'
_computing_molecular_graphics xtal
_computing_publication_material 'xtal BONDLA CIFIO'
_computing_structure_refinement 'xtal CRYLSQ'
_computing_structure_solution xtal
_diffrn_ambient_temperature 150
_diffrn_measurement_device_type
;
Bruker SMART CCD diffractometer
;
_diffrn_measurement_method '\w scans'
_diffrn_radiation_detector 'CCD area detector'
_diffrn_radiation_monochromator graphite
_diffrn_radiation_source 'sealed tube'
_diffrn_radiation_type 'Mo K\a'
_diffrn_radiation_wavelength .71073
_diffrn_reflns_av_R_equivalents .022
_diffrn_reflns_av_sigmaI/netI .042
_diffrn_reflns_limit_h_max 15
_diffrn_reflns_limit_h_min -16
_diffrn_reflns_limit_k_max 12
_diffrn_reflns_limit_k_min 0
_diffrn_reflns_limit_l_max 19
_diffrn_reflns_limit_l_min -19
_diffrn_reflns_number 18154
_diffrn_reflns_theta_max 29.25
_diffrn_reflns_theta_min 2.02
_diffrn_standards_decay_% 0
_exptl_absorpt_coefficient_mu 1.335
_exptl_absorpt_correction_T_max .894
_exptl_absorpt_correction_T_min .783
_exptl_absorpt_correction_type multi-scan
_exptl_absorpt_process_details
;
SADABS; Sheldrick, 1996
;
_exptl_crystal_density_diffrn 1.645
_exptl_crystal_description needle
_exptl_crystal_F_000 844
_exptl_crystal_size_max .15
_exptl_crystal_size_mid .05
_exptl_crystal_size_min .05
_refine_diff_density_max .839
_refine_diff_density_min -.895
_refine_ls_goodness_of_fit_all 1.505
_refine_ls_goodness_of_fit_ref 1.497
_refine_ls_hydrogen_treatment mixed
_refine_ls_matrix_type atomblock
_refine_ls_number_constraints 0
_refine_ls_number_parameters 256
_refine_ls_number_reflns 3293
_refine_ls_number_restraints 0
_refine_ls_R_factor_all .06
_refine_ls_R_factor_gt .048
_refine_ls_shift/su_max .04
_refine_ls_shift/su_mean .005
_refine_ls_structure_factor_coef F
_refine_ls_weighting_scheme calc
_refine_ls_wR_factor_all .055
_refine_ls_wR_factor_ref .048
_reflns_d_resolution_high .727
_reflns_d_resolution_low 10.066
_reflns_Friedel_coverage 0
_reflns_limit_h_max 16
_reflns_limit_h_min 0
_reflns_limit_k_max 12
_reflns_limit_k_min 0
_reflns_limit_l_max 19
_reflns_limit_l_min -19
_reflns_number_gt 3293
_reflns_number_total 4119
_reflns_threshold_expression 'F    > 4.00 sig(F   )'
_cod_data_source_file b107369a.txt
_cod_data_source_block pd59el
_cod_original_sg_symbol_Hall -p_2yn
_cod_original_sg_symbol_H-M P_1_21/n_1
_cod_database_code 7011077

loop_
_symmetry_equiv_pos_as_xyz
+x,+y,+z
1/2-x,1/2+y,1/2-z
-x,-y,-z
1/2+x,1/2-y,1/2+z

loop_
_atom_site_label
_atom_site_fract_x
_atom_site_fract_y
_atom_site_fract_z
_atom_site_U_iso_or_equiv
_atom_site_adp_type
_atom_site_calc_flag
_atom_site_calc_attached_atom
_atom_site_occupancy
_atom_site_disorder_assembly
_atom_site_disorder_group
Co1 .00000 1.00000 1.00000 .0182(2) Uani ? ? 1.00000 ? ?
Co2 .50000 1.00000 1.00000 .0208(3) Uani ? ? 1.00000 ? ?
N0 .3462(2) .8771(3) .93513(18) .0227(12) Uani ? ? 1.00000 ? ?
C01 .3840(3) .7260(4) .9439(2) .0261(15) Uani ? ? 1.00000 ? ?
C02 .5080(3) .7150(4) .9312(2) .0262(15) Uani ? ? 1.00000 ? ?
O1 .5684(2) .8266(3) .94447(16) .0262(11) Uani ? ? 1.00000 ? ?
O2 .5416(2) .5972(3) .9091(2) .0395(14) Uani ? ? 1.00000 ? ?
C1 .2321(3) .9091(4) .9564(2) .0211(14) Uani ? ? 1.00000 ? ?
C2a .2427(3) .9129(4) 1.0620(2) .0251(15) Uani ? ? 1.00000 ? ?
N3a .1365(2) .9577(3) 1.09333(18) .0230(12) Uani ? ? 1.00000 ? ?
C4a .0975(6) .8355(8) 1.1551(5) .028(3) Uani ? ? .50000 ? ?
C4a' -.0193(6) .8739(8) 1.1713(4) .029(3) Uani ? ? .50000 ? ?
N3a' -.0918(2) .8855(3) 1.07149(19) .0238(13) Uani ? ? 1.00000 ? ?
C2a' -.2028(3) .9428(4) 1.0877(2) .0280(16) Uani ? ? 1.00000 ? ?
C2b .1441(3) .7986(4) .9127(2) .0262(15) Uani ? ? 1.00000 ? ?
N3b .0269(2) .8281(3) .92940(18) .0225(12) Uani ? ? 1.00000 ? ?
C4b -.0565(6) .8451(9) .8369(5) .032(3) Uani ? ? .50000 ? ?
C4b' -.1680(6) .9007(8) .8548(5) .030(3) Uani ? ? .50000 ? ?
C4d -.1152(5) .7440(7) 1.0116(4) .023(3) Uani ? ? .50000 ? ?
C4d' -.0069(6) .7010(7) .9831(4) .024(3) Uani ? ? .50000 ? ?
Cl1 .34743(9) .95034(12) .71037(7) .0403(5) Uani ? ? 1.00000 ? ?
Cl2 -.1763(2) .7842(3) .76718(17) .0634(14) Uani ? ? .50000 ? ?
O01 .5088(2) .8881(3) 1.12446(16) .0277(11) Uani ? ? 1.00000 ? ?
O02 .4122(2) 1.3733(3) .8379(2) .0393(14) Uani ? ? 1.00000 ? ?
O03 .0639(6) .7702(9) 1.2237(5) .067(4) Uani ? ? .50000 ? ?
O04 .2545(4) .5038(8) 1.1181(4) .128(5) Uani ? ? .90000 ? ?
O05 .4128(14) .9964(14) 1.2955(8) .100(9) Uani ? ? .35000 ? ?
O06 -.0937(7) .6067(8) 1.0144(5) .015(3) Uani ? ? .25000 ? ?
O07 -.0505(10) .5387(13) .9910(8) .011(2) Uiso ? ? .15000 ? ?
O08 -.177(3) .599(4) .986(2) .050(8) Uiso ? ? .10000 ? ?
H0 .33973 .88894 .86970 .02900 Uiso ? ? 1.00000 ? ?
H01A .33669 .66921 .89822 .03400 Uiso ? ? 1.00000 ? ?
H01B .37710 .69098 1.00362 .03400 Uiso ? ? 1.00000 ? ?
H2aA .30215 .97757 1.08693 .03200 Uiso ? ? 1.00000 ? ?
H2aB .26320 .81967 1.08585 .03200 Uiso ? ? 1.00000 ? ?
H3aA .15398 1.04148 1.12978 .02900 Uiso ? ? .50000 ? ?
H3aB .11673 .88317 1.13156 .02900 Uiso ? ? .50000 ? ?
H4aA .14974 .82827 1.21125 .03500 Uiso ? ? .50000 ? ?
H4aB .09622 .74703 1.12204 .03500 Uiso ? ? .50000 ? ?
H4a'A -.01939 .96197 1.20265 .03500 Uiso ? ? .50000 ? ?
H4a'B -.04910 .80114 1.20530 .03500 Uiso ? ? .50000 ? ?
H3a'A -.04686 .87025 1.13112 .03600 Uiso ? ? .50000 ? ?
H3a'B -.10610 .79602 1.04087 .03600 Uiso ? ? .50000 ? ?
H2a'A -.20214 .94767 1.05061 .03200 Uiso ? ? 1.00000 ? ?
H2a'B -.26097 .87738 1.05883 .03200 Uiso ? ? 1.00000 ? ?
H2bA .16742 .70668 .93718 .03400 Uiso ? ? 1.00000 ? ?
H2bB .14227 .79691 .84739 .03400 Uiso ? ? 1.00000 ? ?
H3bA -.02128 .83482 .87046 .02900 Uiso ? ? .50000 ? ?
H3bB .00450 .74790 .96161 .02900 Uiso ? ? .50000 ? ?
H4bA -.06766 .75462 .80714 .03900 Uiso ? ? .50000 ? ?
H4bB -.02488 .90937 .79864 .03900 Uiso ? ? .50000 ? ?
H4b'A -.19957 .83689 .89297 .07800 Uiso ? ? .50000 ? ?
H4b'B -.21844 .91673 .79906 .07800 Uiso ? ? .50000 ? ?
H4dA -.14030 .67169 1.04835 .02900 Uiso ? ? .50000 ? ?
H4dB -.17277 .76307 .95956 .02900 Uiso ? ? .50000 ? ?
H4d'A .05130 .68277 1.03461 .03000 Uiso ? ? .50000 ? ?
H4d'B -.01754 .61989 .94390 .03000 Uiso ? ? .50000 ? ?
H01a .53282 .80272 1.13646 .04100 Uiso ? ? 1.00000 ? ?
H01b .53880 .92720 1.17265 .04100 Uiso ? ? 1.00000 ? ?
H02a .38145 1.37369 .88745 .05900 Uiso ? ? 1.00000 ? ?
H02b .44696 1.45394 .86276 .05900 Uiso ? ? 1.00000 ? ?

loop_
_atom_site_aniso_label
_atom_site_aniso_U_11
_atom_site_aniso_U_22
_atom_site_aniso_U_33
_atom_site_aniso_U_12
_atom_site_aniso_U_13
_atom_site_aniso_U_23
Co1 .0169(3) .0202(3) .0165(3) -.0021(2) .0005(2) -.0005(2)
Co2 .0184(3) .0205(3) .0231(3) -.0013(2) .0026(2) -.0029(3)
N0 .0191(13) .0257(14) .0234(13) -.0015(11) .0040(10) -.0047(11)
C01 .0223(16) .0221(16) .0343(17) -.0038(13) .0057(13) -.0068(14)
C02 .0251(16) .0252(16) .0283(16) -.0005(13) .0052(13) -.0054(14)
O1 .0244(12) .0243(12) .0304(12) -.0020(10) .0065(9) -.0046(10)
O2 .0303(14) .0284(14) .0627(19) -.0021(11) .0158(13) -.0159(13)
C1 .0179(14) .0232(15) .0220(14) -.0020(12) .0033(11) -.0032(12)
C2a .0174(15) .0350(19) .0219(15) -.0009(13) .0011(12) -.0008(14)
N3a .0208(13) .0282(14) .0190(12) .0028(11) .0014(10) -.0015(11)
C4a .025(3) .033(4) .027(3) .000(3) .004(3) .007(3)
C4a' .027(3) .039(4) .021(3) .001(3) .004(3) .010(3)
N3a' .0182(13) .0253(14) .0269(13) -.0010(11) .0015(10) .0047(11)
C2a' .0308(18) .0279(17) .0275(16) .0025(14) .0112(14) .0038(14)
C2b .0186(15) .0253(17) .0340(17) -.0008(13) .0023(13) -.0078(14)
N3b .0206(13) .0243(14) .0227(13) -.0034(11) .0040(10) -.0035(11)
C4b .020(3) .045(4) .028(3) .001(3) -.006(3) -.016(3)
C4b' .023(3) .037(4) .028(3) .001(3) -.001(3) -.010(3)
C4d .022(3) .021(3) .026(3) -.005(2) .005(2) -.000(3)
C4d' .025(3) .021(3) .028(3) -.001(3) .005(3) -.001(3)
Cl1 .0415(5) .0454(5) .0324(4) -.0026(4) .0029(4) -.0087(4)
Cl2 .0605(15) .0795(19) .0435(12) .0196(14) -.0081(11) -.0209(13)
O01 .0299(13) .0237(12) .0274(12) -.0004(10) .0001(10) .0001(10)
O02 .0424(16) .0273(14) .0475(16) .0011(12) .0067(13) -.0042(12)
O03 .068(5) .091(6) .044(4) .024(4) .018(3) .037(4)
O04 .045(3) .222(8) .114(4) .017(4) .008(3) -.089(5)
O05 .167(14) .058(7) .063(7) .018(9) -.009(8) -.001(6)
O06 .017(4) .012(4) .018(4) -.005(3) .007(3) -.002(3)

loop_
_atom_type_symbol
_atom_type_description
_atom_type_oxidation_number
_atom_type_number_in_cell
_atom_type_scat_dispersion_real
_atom_type_scat_dispersion_imag
_atom_type_scat_source
C ? 0 36 .002 .002 'Int Tables Vol IV Tables 2.2B and 2.3.1'
O ? 0 25 .008 .006 'Int Tables Vol IV Tables 2.2B and 2.3.1'
H ? 0 106 0 0 'Int Tables Vol IV Tables 2.2B and 2.3.1'
Cl ? 0 6 .132 .159 'Int Tables Vol IV Tables 2.2B and 2.3.1'
Co ? 0 4 .299 .973 'Int Tables Vol IV Tables 2.2B and 2.3.1'
N ? 0 16 .004 .003 'Int Tables Vol IV Tables 2.2B and 2.3.1'

loop_
_diffrn_attenuator_code
_diffrn_attenuator_scale
? ?

loop_
_geom_angle_atom_site_label_1
_geom_angle_atom_site_label_2
_geom_angle_atom_site_label_3
_geom_angle_site_symmetry_1
_geom_angle_site_symmetry_2
_geom_angle_site_symmetry_3
_geom_angle
_geom_angle_publ_flag
N3a Co1 N3a' . . . 89.50(11) ?
N3a Co1 N3b . . . 90.42(11) ?
N3a Co1 N3a . . '3 577' 180.0000 ?
N3a Co1 N3a' . . '3 577' 90.50(11) ?
N3a Co1 N3b . . '3 577' 89.58(11) ?
N3a' Co1 N3b . . . 89.85(12) ?
N3a' Co1 N3a . . '3 577' 90.50(11) ?
N3a' Co1 N3a' . . '3 577' 180.0000 ?
N3a' Co1 N3b . . '3 577' 90.15(12) ?
N3b Co1 N3a . . '3 577' 89.58(11) ?
N3b Co1 N3a' . . '3 577' 90.15(12) ?
N3b Co1 N3b . . '3 577' 180.0000 ?
N3a Co1 N3a' '3 577' . '3 577' 89.50(11) ?
N3a Co1 N3b '3 577' . '3 577' 90.42(11) ?
N3a' Co1 N3b '3 577' . '3 577' 89.85(12) ?
N0 Co2 O1 . . . 77.29(10) ?
N0 Co2 O01 . . . 91.18(9) ?
N0 Co2 N0 . . '3 677' 180.0000 ?
N0 Co2 O1 . . '3 677' 102.71(10) ?
N0 Co2 O01 . . '3 677' 88.82(10) ?
O1 Co2 O01 . . . 89.53(10) ?
O1 Co2 N0 . . '3 677' 102.71(10) ?
O1 Co2 O1 . . '3 677' 180.0000 ?
O1 Co2 O01 . . '3 677' 90.47(10) ?
O01 Co2 N0 . . '3 677' 88.82(9) ?
O01 Co2 O1 . . '3 677' 90.47(10) ?
O01 Co2 O01 . . '3 677' 180.0000 ?
N0 Co2 O1 '3 677' . '3 677' 77.29(10) ?
N0 Co2 O01 '3 677' . '3 677' 91.18(9) ?
O1 Co2 O01 '3 677' . '3 677' 89.53(10) ?
Co2 N0 C01 . . . 103.93(18) ?
Co2 N0 C1 . . . 121.6(2) ?
Co2 N0 H0 . . . 106.1(2) ?
C01 N0 C1 . . . 116.8(3) ?
C01 N0 H0 . . . 99.5(3) ?
C1 N0 H0 . . . 106.3 ?
N0 C01 C02 . . . 109.9(3) ?
N0 C01 H01A . . . 109.8 ?
N0 C01 H01B . . . 109.3 ?
C02 C01 H01A . . . 109.8 ?
C02 C01 H01B . . . 109.7 ?
H01A C01 H01B . . . 108.3 ?
C01 C02 O1 . . . 117.7(3) ?
C01 C02 O2 . . . 117.4(3) ?
O1 C02 O2 . . . 124.9(3) ?
Co2 O1 C02 . . . 117.1(2) ?
N0 C1 C2a . . . 108.0(2) ?
N0 C1 C2b . . . 111.3(3) ?
N0 C1 C2a' . . '3 577' 103.8(3) ?
C2a C1 C2b . . . 111.3(3) ?
C2a C1 C2a' . . '3 577' 112.0(3) ?
C2b C1 C2a' . . '3 577' 110.2(2) ?
C1 C2a N3a . . . 113.7(2) ?
C1 C2a H2aA . . . 108.7 ?
C1 C2a H2aB . . . 108.5 ?
N3a C2a H2aA . . . 108.7 ?
N3a C2a H2aB . . . 108.7 ?
H2aA C2a H2aB . . . 108.4 ?
Co1 N3a C2a . . . 119.1(2) ?
Co1 N3a C4a . . . 104.5(3) ?
Co1 N3a H3aA . . . 107.1 ?
Co1 N3a H3aB . . . 107.1 ?
Co1 N3a C4b' . . '3 577' 105.5(3) ?
C2a N3a C4a . . . 109.4(3) ?
C2a N3a H3aA . . . 107.2 ?
C2a N3a H3aB . . . 107.1 ?
C2a N3a C4b' . . '3 577' 104.5(3) ?
C4a N3a H3aA . . . 109.3 ?
C4a N3a C4b' . . '3 577' 114.2(4) ?
H3aA N3a H3aB . . . 108.9 ?
H3aB N3a C4b' . . '3 577' 113.8(4) ?
N3a C4a C4a' . . . 107.4(5) ?
N3a C4a H4aA . . . 109.6 ?
N3a C4a H4aB . . . 108.2 ?
C4a' C4a H4aA . . . 111.4 ?
C4a' C4a H4aB . . . 111.0 ?
H4aA C4a H4aB . . . 109.1 ?
C4a C4a' N3a' . . . 103.8(5) ?
C4a C4a' H4a'A . . . 111.8 ?
C4a C4a' H4a'B . . . 111.1 ?
N3a' C4a' H4a'A . . . 110.3 ?
N3a' C4a' H4a'B . . . 110.2 ?
H4a'A C4a' H4a'B . . . 109.6 ?
H4a'A C4a' H3a'A . . . 117.6 ?
Co1 N3a' C4a' . . . 105.7(3) ?
Co1 N3a' C2a' . . . 119.3(2) ?
Co1 N3a' C4d . . . 102.6(3) ?
Co1 N3a' H3a'A . . . 107.3 ?
Co1 N3a' H3a'B . . . 107.3 ?
C4a' N3a' C2a' . . . 103.4(4) ?
C4a' N3a' C4d . . . 118.2(4) ?
C4a' N3a' H3a'B . . . 113.7 ?
C2a' N3a' C4d . . . 108.5(3) ?
C2a' N3a' H3a'A . . . 106.0 ?
C2a' N3a' H3a'B . . . 107.7 ?
C4d N3a' H3a'A . . . 113.4 ?
H3a'A N3a' H3a'B . . . 109.0 ?
N3a' C2a' H2a'A . . . 72.3 ?
N3a' C2a' H2a'B . . . 107.0 ?
N3a' C2a' C1 . . '3 577' 113.3(3) ?
H2a'A C2a' H2a'B . . . 75.9 ?
H2a'B C2a' C1 . . '3 577' 107.2 ?
C1 C2b N3b . . . 113.6(3) ?
C1 C2b H2bA . . . 108.7 ?
C1 C2b H2bB . . . 108.6 ?
N3b C2b H2bA . . . 108.9 ?
N3b C2b H2bB . . . 108.6 ?
H2bA C2b H2bB . . . 108.3 ?
Co1 N3b C2b . . . 119.1(2) ?
Co1 N3b C4b . . . 103.8(3) ?
Co1 N3b C4d' . . . 106.3(3) ?
Co1 N3b H3bA . . . 107.1 ?
Co1 N3b H3bB . . . 107.1 ?
C2b N3b C4b . . . 110.5(4) ?
C2b N3b C4d' . . . 106.7(3) ?
C2b N3b H3bA . . . 107.1 ?
C2b N3b H3bB . . . 107.1 ?
C4b N3b C4d' . . . 110.3(4) ?
C4b N3b H3bB . . . 108.9 ?
C4d' N3b H3bA . . . 110.4 ?
H3bA N3b H3bB . . . 109.0 ?
N3b C4b C4b' . . . 109.5(5) ?
N3b C4b H4bA . . . 109.1 ?
N3b C4b H4bB . . . 109.0 ?
C4b' C4b H4bA . . . 109.5 ?
C4b' C4b H4bB . . . 110.4 ?
H3bA C4b H4bA . . . 104.8 ?
H3bA C4b H4bB . . . 107.3 ?
H4bA C4b H4bB . . . 109.3 ?
C4b C4b' H4b'A . . . 110.6 ?
C4b C4b' H4b'B . . . 110.7 ?
C4b C4b' N3a . . '3 577' 103.9(5) ?
C4b C4b' H3aA . . '3 577' 100.6 ?
H4b'A C4b' H4b'B . . . 110.9 ?
H4b'A C4b' N3a . . '3 577' 109.8 ?
H4b'A C4b' H3aA . . '3 577' 117.5 ?
H4b'B C4b' N3a . . '3 577' 110.7 ?
H4b'B C4b' H3aA . . '3 577' 106.0 ?
N3a' C4d C4d' . . . 107.9(5) ?
N3a' C4d H4dA . . . 108.8 ?
N3a' C4d H4dB . . . 108.5 ?
C4d' C4d H3a'B . . . 110.0 ?
C4d' C4d H4dA . . . 110.5 ?
C4d' C4d H4dB . . . 111.4 ?
H3a'B C4d H4dA . . . 101.1 ?
H3a'B C4d H4dB . . . 113.8 ?
H4dA C4d H4dB . . . 109.6 ?
N3b C4d' C4d . . . 105.2(5) ?
N3b C4d' H4d'A . . . 109.2 ?
N3b C4d' H4d'B . . . 109.2 ?
C4d C4d' H3bB . . . 104.9 ?
C4d C4d' H4d'A . . . 112.1 ?
C4d C4d' H4d'B . . . 111.2 ?
H3bB C4d' H4d'A . . . 111.4 ?
H3bB C4d' H4d'B . . . 107.3 ?
H4d'A C4d' H4d'B . . . 109.8 ?
Co2 O01 H01a . . . 127.4 ?
Co2 O01 H01b . . . 118.4 ?
H01a O01 H01b . . . 99.3 ?
H02a O02 H02b . . . 83.9 ?

loop_
_geom_bond_atom_site_label_1
_geom_bond_atom_site_label_2
_geom_bond_site_symmetry_1
_geom_bond_site_symmetry_2
_geom_bond_distance
_geom_bond_publ_flag
Co1 N3a . . 1.974(2) ?
Co1 N3a' . . 1.973(3) ?
Co1 N3b . . 1.977(3) ?
Co1 N3a . '3 577' 1.974(2) ?
Co1 N3a' . '3 577' 1.973(3) ?
Co1 N3b . '3 577' 1.977(3) ?
Co2 N0 . . 2.234(3) ?
Co2 O1 . . 2.057(2) ?
Co2 O01 . . 2.097(2) ?
Co2 N0 . '3 677' 2.234(3) ?
Co2 O1 . '3 677' 2.057(2) ?
Co2 O01 . '3 677' 2.097(2) ?
N0 C01 . . 1.487(4) ?
N0 C1 . . 1.488(4) ?
N0 H0 . . .958 ?
C01 C02 . . 1.534(5) ?
C01 H01A . . .958 ?
C01 H01B . . .956 ?
C02 O1 . . 1.268(4) ?
C02 O2 . . 1.241(5) ?
C1 C2a . . 1.537(5) ?
C1 C2b . . 1.533(4) ?
C1 C2a' . '3 577' 1.547(5) ?
C2a N3a . . 1.491(4) ?
C2a H2aA . . .956 ?
C2a H2aB . . .958 ?
N3a C4a . . 1.586(8) ?
N3a H3aA . . .953 ?
N3a H3aB . . .954 ?
N3a C4b' . '3 577' 1.544(8) ?
C4a C4a' . . 1.505(10) ?
C4a H4aA . . .944 ?
C4a H4aB . . .961 ?
C4a' N3a' . . 1.567(7) ?
C4a' H4a'A . . .946 ?
C4a' H4a'B . . .954 ?
N3a' C2a' . . 1.494(5) ?
N3a' H3a'A . . .953 ?
N3a' H3a'B . . .954 ?
C2a' H2a'A . . .550 ?
C2a' H2a'B . . .966 ?
C2b N3b . . 1.495(4) ?
C2b H2bA . . .957 ?
C2b H2bB . . .958 ?
N3b C4b . . 1.543(7) ?
N3b C4d' . . 1.526(7) ?
N3b H3bA . . .952 ?
N3b H3bB . . .954 ?
C4b C4b' . . 1.502(10) ?
C4b H3bA . . .596 ?
C4b H4bA . . .953 ?
C4b H4bB . . .949 ?
C4b' H4b'A . . .946 ?
C4b' H4b'B . . .938 ?
C4d C4d' . . 1.491(10) ?
C4d H4dA . . .950 ?
C4d H4dB . . .949 ?
C4d' H4d'A . . .947 ?
C4d' H4d'B . . .949 ?
O01 H01a . . .859 ?
O01 H01b . . .820 ?
O02 H02a . . .876 ?
O02 H02b . . .907 ?

loop_
_geom_hbond_atom_site_label_D
_geom_hbond_atom_site_label_H
_geom_hbond_atom_site_label_A
_geom_hbond_site_symmetry_D
_geom_hbond_site_symmetry_H
_geom_hbond_site_symmetry_A
_geom_hbond_distance_DH
_geom_hbond_distance_HA
_geom_hbond_distance_DA
_geom_hbond_angle_DHA
_geom_hbond_publ_flag
? ? ? ? ? ? ? ? ? ? ?

loop_
_geom_torsion_atom_site_label_1
_geom_torsion_atom_site_label_2
_geom_torsion_atom_site_label_3
_geom_torsion_atom_site_label_4
_geom_torsion_site_symmetry_1
_geom_torsion_site_symmetry_2
_geom_torsion_site_symmetry_3
_geom_torsion_site_symmetry_4
_geom_torsion
_geom_torsion_publ_flag
? ? ? ? ? ? ? ? ? ?
